data_1542356
loop_
_publ_author_name
'Basu, Debashis'
'Mazumder, Shivnath'
'Niklas, Jens'
'Baydoun, Habib'
'Wanniarachchi, Dakshika'
'Shi, Xuetao'
'Staples, Richard J.'
'Poluektov, Oleg'
'Schlegel, H. Bernhard'
'Verani, Cl\'audio N.'

_publ_section_title
;
 Evaluation of the coordination preferences and catalytic pathways of
 heteroaxial cobalt oximes towards hydrogen generation
;
_journal_issue 5
_journal_name_full 'Chem. Sci.'
_journal_page_first 3264
_journal_paper_doi 10.1039/C5SC04214C
_journal_volume 7
_journal_year 2016
_chemical_formula_moiety 'C20 H30 Co N5 O2'
_chemical_formula_sum 'C20 H30 Co N5 O2'
_chemical_formula_weight 431.42
_chemical_properties_physical 'Air-sensitive, Moisture-sensitive, Oxygen-sensitive'
_space_group_crystal_system monoclinic
_space_group_IT_number 15
_space_group_name_Hall '-C 2yc'
_space_group_name_H-M_alt 'C 1 2/c 1'
_symmetry_space_group_name_Hall '-C 2yc'
_symmetry_space_group_name_H-M 'C 1 2/c 1'
_atom_sites_solution_hydrogens mixed
_audit_creation_date 2016-01-20
_audit_creation_method
;
Olex2 1.2
(compiled 2015.09.30 svn.r3233 for OlexSys, GUI svn.r5103)
;
_audit_update_record
;
2016-01-21 deposited with the CCDC.
2016-02-02 downloaded from the CCDC.
;
_cell_angle_alpha 90
_cell_angle_beta 98.286(8)
_cell_angle_gamma 90
_cell_formula_units_Z 8
_cell_length_a 14.9757(13)
_cell_length_b 10.6987(13)
_cell_length_c 24.941(3)
_cell_measurement_reflns_used 812
_cell_measurement_temperature 100(2)
_cell_measurement_theta_max 17.06
_cell_measurement_theta_min 2.42
_cell_volume 3954.3(8)
_computing_molecular_graphics 'Olex2 (Dolomanov et al., 2009)'
_computing_publication_material 'Olex2 (Dolomanov et al., 2009)'
_computing_structure_refinement 'ShelXL (Sheldrick, 2015)'
_computing_structure_solution 'ShelXT (Sheldrick, 2015)'
_diffrn_ambient_temperature 100.1
_diffrn_measured_fraction_theta_full 1.000
_diffrn_measured_fraction_theta_max 1.000
_diffrn_measurement_device_type 'Bruker APEX-II CCD'
_diffrn_measurement_method '\f and \w scans'
_diffrn_radiation_monochromator graphite
_diffrn_radiation_type MoK\a
_diffrn_radiation_wavelength 0.71073
_diffrn_reflns_av_R_equivalents 0.2264
_diffrn_reflns_av_unetI/netI 0.1783
_diffrn_reflns_Laue_measured_fraction_full 1.000
_diffrn_reflns_Laue_measured_fraction_max 1.000
_diffrn_reflns_limit_h_max 17
_diffrn_reflns_limit_h_min -13
_diffrn_reflns_limit_k_max 12
_diffrn_reflns_limit_k_min -11
_diffrn_reflns_limit_l_max 28
_diffrn_reflns_limit_l_min -28
_diffrn_reflns_number 24373
_diffrn_reflns_point_group_measured_fraction_full 1.000
_diffrn_reflns_point_group_measured_fraction_max 1.000
_diffrn_reflns_theta_full 24.106
_diffrn_reflns_theta_max 24.106
_diffrn_reflns_theta_min 1.650
_diffrn_standards_number 0
_exptl_absorpt_coefficient_mu 0.895
_exptl_absorpt_correction_T_max 0.7461
_exptl_absorpt_correction_T_min 0.5945
_exptl_absorpt_correction_type multi-scan
_exptl_absorpt_process_details
;
SADABS-2008/1 (Bruker,2008) was used for absorption correction.
wR2(int) was 0.0893 before and 0.0676 after correction.
The Ratio of minimum to maximum transmission is 0.7968.
The \l/2 correction factor is 0.0015.
;
_exptl_crystal_colour 'dark blue'
_exptl_crystal_colour_modifier dark
_exptl_crystal_colour_primary blue
_exptl_crystal_density_diffrn 1.449
_exptl_crystal_density_method 'not measured'
_exptl_crystal_description needle
_exptl_crystal_F_000 1824
_exptl_crystal_size_max 0.13
_exptl_crystal_size_mid 0.08
_exptl_crystal_size_min 0.05
_refine_diff_density_max 0.415
_refine_diff_density_min -0.394
_refine_diff_density_rms 0.091
_refine_ls_extinction_method none
_refine_ls_goodness_of_fit_ref 0.944
_refine_ls_hydrogen_treatment mixed
_refine_ls_matrix_type full
_refine_ls_number_parameters 262
_refine_ls_number_reflns 3161
_refine_ls_number_restraints 0
_refine_ls_restrained_S_all 0.944
_refine_ls_R_factor_all 0.1531
_refine_ls_R_factor_gt 0.0597
_refine_ls_shift/su_max 0.000
_refine_ls_shift/su_mean 0.000
_refine_ls_structure_factor_coef Fsqd
_refine_ls_weighting_details 'w=1/[\s^2^(Fo^2^)+(0.0220P)^2^] where P=(Fo^2^+2Fc^2^)/3'
_refine_ls_weighting_scheme calc
_refine_ls_wR_factor_gt 0.0700
_refine_ls_wR_factor_ref 0.0873
_reflns_Friedel_coverage 0.000
_reflns_number_gt 1671
_reflns_number_total 3161
_reflns_threshold_expression 'I > 2\s(I)'
_cod_data_source_file c5sc04214c2.cif
_cod_data_source_block final4
_cod_depositor_comments 'Adding full bibliography for 1542354--1542357.cif.'
_cod_original_cell_volume 3954.3(7)
_cod_database_code 1542356
_shelx_space_group_comment
;
The symmetry employed for this shelxl refinement is uniquely defined
by the following loop, which should always be used as a source of
symmetry information in preference to the above space-group names.
They are only intended as comments.
;
_olex2_refinement_description
;
1. Fixed Uiso
 At 1.2 times of:
  All C(H) groups, All C(H,H) groups
 At 1.5 times of:
  All C(H,H,H) groups
2.a Secondary CH2 refined with riding coordinates:
 C7(H7A,H7B), C6(H6A,H6B), C8(H8A,H8B), C4(H4A,H4B), C5(H5A,H5B)
2.b Aromatic/amide H refined with riding coordinates:
 C12(H12), C16(H16), C13(H13), C15(H15)
2.c Idealised Me refined as rotating group:
 C19(H19A,H19B,H19C), C1(H1A,H1B,H1C), C18(H18A,H18B,H18C), C20(H20A,H20B,
 H20C), C11(H11A,H11B,H11C)
;
_shelx_shelxl_version_number 2014/7
_olex2_submission_special_instructions 'No special instructions were received'

loop_
_space_group_symop_operation_xyz
'x, y, z'
'-x, y, -z+1/2'
'x+1/2, y+1/2, z'
'-x+1/2, y+1/2, -z+1/2'
'-x, -y, -z'
'x, -y, z-1/2'
'-x+1/2, -y+1/2, -z'
'x+1/2, -y+1/2, z-1/2'

loop_
_atom_site_label
_atom_site_type_symbol
_atom_site_fract_x
_atom_site_fract_y
_atom_site_fract_z
_atom_site_U_iso_or_equiv
_atom_site_adp_type
_atom_site_occupancy
_atom_site_site_symmetry_order
_atom_site_calc_flag
_atom_site_refinement_flags_posn
Co1 Co 0.51203(5) 0.35734(7) 0.42146(3) 0.0187(2) Uani 1 1 d .
O1 O 0.6718(2) 0.2083(3) 0.42794(14) 0.0266(9) Uani 1 1 d .
N1 N 0.4450(2) 0.2593(4) 0.36038(15) 0.0160(10) Uani 1 1 d .
O2 O 0.6618(2) 0.3841(3) 0.36426(13) 0.0276(10) Uani 1 1 d .
N2 N 0.4561(3) 0.3017(4) 0.48099(15) 0.0181(11) Uani 1 1 d .
N5 N 0.4534(3) 0.5142(4) 0.41506(15) 0.0180(11) Uani 1 1 d .
N4 N 0.5900(3) 0.4393(4) 0.38212(16) 0.0212(11) Uani 1 1 d .
N3 N 0.5975(3) 0.2394(4) 0.45028(16) 0.0193(11) Uani 1 1 d .
C3 C 0.5032(3) 0.2185(5) 0.5127(2) 0.0207(13) Uani 1 1 d .
C12 C 0.4141(3) 0.1448(5) 0.36912(19) 0.0212(12) Uani 1 1 d .
H12 H 0.4197 0.1158 0.4055 0.025 Uiso 1 1 calc R
C14 C 0.3644(3) 0.1044(4) 0.2747(2) 0.0186(14) Uani 1 1 d .
C2 C 0.5837(3) 0.1793(5) 0.4947(2) 0.0228(14) Uani 1 1 d .
C16 C 0.4334(3) 0.2974(5) 0.3091(2) 0.0209(13) Uani 1 1 d .
H16 H 0.4529 0.3793 0.3016 0.025 Uiso 1 1 calc R
C9 C 0.4937(4) 0.6006(5) 0.3891(2) 0.0227(14) Uani 1 1 d .
C13 C 0.3747(3) 0.0663(5) 0.3287(2) 0.0222(14) Uani 1 1 d .
H13 H 0.3545 -0.0142 0.3376 0.027 Uiso 1 1 calc R
C7 C 0.3718(3) 0.5407(5) 0.4390(2) 0.0208(14) Uani 1 1 d .
H7A H 0.3329 0.5991 0.4152 0.025 Uiso 1 1 calc R
H7B H 0.3886 0.5815 0.4746 0.025 Uiso 1 1 calc R
C6 C 0.3203(3) 0.4224(5) 0.44603(19) 0.0217(14) Uani 1 1 d .
H6A H 0.3141 0.3736 0.4120 0.026 Uiso 1 1 calc R
H6B H 0.2590 0.4440 0.4534 0.026 Uiso 1 1 calc R
C15 C 0.3949(3) 0.2256(5) 0.2661(2) 0.0204(13) Uani 1 1 d .
H15 H 0.3890 0.2583 0.2303 0.024 Uiso 1 1 calc R
C8 C 0.4655(3) 0.7374(5) 0.3853(2) 0.0299(15) Uani 1 1 d .
H8A H 0.4001 0.7436 0.3872 0.036 Uiso 1 1 calc R
H8B H 0.4763 0.7713 0.3499 0.036 Uiso 1 1 calc R
C10 C 0.5713(4) 0.5566(6) 0.3676(2) 0.0237(14) Uani 1 1 d .
C17 C 0.3231(3) 0.0227(5) 0.2272(2) 0.0221(14) Uani 1 1 d .
C4 C 0.4804(4) 0.1808(5) 0.56748(19) 0.0288(15) Uani 1 1 d .
H4A H 0.4954 0.0914 0.5740 0.035 Uiso 1 1 calc R
H4B H 0.4148 0.1912 0.5678 0.035 Uiso 1 1 calc R
C19 C 0.2364(3) 0.0861(5) 0.19930(19) 0.0307(15) Uani 1 1 d .
H19A H 0.1943 0.0974 0.2256 0.046 Uiso 1 1 calc GR
H19B H 0.2082 0.0335 0.1694 0.046 Uiso 1 1 calc GR
H19C H 0.2513 0.1677 0.1852 0.046 Uiso 1 1 calc GR
C1 C 0.6509(4) 0.0874(5) 0.5223(2) 0.0325(16) Uani 1 1 d .
H1A H 0.6365 0.0035 0.5078 0.049 Uiso 1 1 calc GR
H1B H 0.6484 0.0878 0.5613 0.049 Uiso 1 1 calc GR
H1C H 0.7117 0.1108 0.5158 0.049 Uiso 1 1 calc GR
C18 C 0.3013(3) -0.1069(5) 0.2468(2) 0.0323(16) Uani 1 1 d .
H18A H 0.3569 -0.1469 0.2642 0.048 Uiso 1 1 calc GR
H18B H 0.2745 -0.1575 0.2158 0.048 Uiso 1 1 calc GR
H18C H 0.2586 -0.0998 0.2729 0.048 Uiso 1 1 calc GR
C5 C 0.3672(3) 0.3424(5) 0.49224(19) 0.0260(14) Uani 1 1 d .
H5A H 0.3742 0.3912 0.5263 0.031 Uiso 1 1 calc R
H5B H 0.3296 0.2683 0.4971 0.031 Uiso 1 1 calc R
C20 C 0.3898(3) 0.0119(5) 0.1862(2) 0.0303(15) Uani 1 1 d .
H20A H 0.4064 0.0956 0.1752 0.045 Uiso 1 1 calc GR
H20B H 0.3617 -0.0347 0.1543 0.045 Uiso 1 1 calc GR
H20C H 0.4441 -0.0323 0.2029 0.045 Uiso 1 1 calc GR
C11 C 0.6290(3) 0.6301(6) 0.3358(2) 0.0437(17) Uani 1 1 d .
H11A H 0.6744 0.6757 0.3606 0.066 Uiso 1 1 calc GR
H11B H 0.5917 0.6897 0.3126 0.066 Uiso 1 1 calc GR
H11C H 0.6592 0.5736 0.3133 0.066 Uiso 1 1 calc GR
H1 H 0.671(3) 0.278(5) 0.3963(18) 0.030(15) Uiso 1 1 d .

loop_
_atom_site_aniso_label
_atom_site_aniso_U_11
_atom_site_aniso_U_22
_atom_site_aniso_U_33
_atom_site_aniso_U_23
_atom_site_aniso_U_13
_atom_site_aniso_U_12
Co1 0.0212(4) 0.0201(4) 0.0150(4) -0.0011(4) 0.0035(3) -0.0005(4)
O1 0.027(2) 0.029(3) 0.026(2) -0.002(2) 0.0103(19) 0.0038(19)
N1 0.021(3) 0.019(3) 0.007(2) 0.002(2) 0.002(2) 0.001(2)
O2 0.027(2) 0.032(3) 0.027(2) 0.001(2) 0.0156(18) 0.0027(19)
N2 0.016(3) 0.021(3) 0.019(3) -0.003(2) 0.006(2) 0.002(2)
N5 0.025(3) 0.024(3) 0.004(2) -0.004(2) 0.001(2) 0.000(2)
N4 0.012(3) 0.029(3) 0.023(3) -0.004(2) 0.007(2) 0.002(2)
N3 0.014(3) 0.030(3) 0.017(3) -0.006(2) 0.011(2) 0.000(2)
C3 0.023(3) 0.015(3) 0.026(3) -0.003(3) 0.009(3) -0.005(3)
C12 0.031(3) 0.017(3) 0.016(3) 0.002(3) 0.002(2) -0.003(3)
C14 0.016(3) 0.017(4) 0.022(3) -0.001(3) 0.001(3) 0.000(2)
C2 0.023(4) 0.022(4) 0.023(3) -0.004(3) 0.003(3) 0.000(3)
C16 0.026(3) 0.014(3) 0.023(3) -0.004(3) 0.002(3) -0.001(3)
C9 0.028(4) 0.026(4) 0.013(3) -0.001(3) 0.000(3) -0.003(3)
C13 0.032(4) 0.013(3) 0.021(3) 0.001(3) 0.002(3) -0.003(3)
C7 0.026(3) 0.023(4) 0.015(3) -0.005(3) 0.006(3) 0.003(3)
C6 0.015(3) 0.030(4) 0.021(3) -0.004(3) 0.006(3) 0.002(3)
C15 0.024(3) 0.023(4) 0.015(3) 0.003(3) 0.007(3) -0.003(3)
C8 0.040(4) 0.029(4) 0.023(3) 0.003(3) 0.013(3) 0.000(3)
C10 0.028(4) 0.029(4) 0.016(3) 0.004(3) 0.011(3) -0.003(3)
C17 0.022(3) 0.019(4) 0.025(3) -0.008(3) 0.004(3) -0.009(3)
C4 0.037(4) 0.018(4) 0.032(4) 0.007(3) 0.007(3) 0.002(3)
C19 0.037(4) 0.034(4) 0.020(3) -0.008(3) -0.001(3) -0.001(3)
C1 0.040(4) 0.023(4) 0.034(4) -0.001(3) 0.005(3) 0.010(3)
C18 0.038(4) 0.028(4) 0.031(3) -0.011(3) 0.005(3) -0.009(3)
C5 0.024(3) 0.030(4) 0.026(3) -0.002(3) 0.011(3) -0.003(3)
C20 0.038(4) 0.028(4) 0.025(3) -0.011(3) 0.006(3) -0.009(3)
C11 0.044(4) 0.047(4) 0.046(4) 0.010(4) 0.026(3) 0.007(4)

loop_
_atom_type_symbol
_atom_type_description
_atom_type_scat_dispersion_real
_atom_type_scat_dispersion_imag
_atom_type_scat_source
C C 0.0033 0.0016 'International Tables Vol C Tables 4.2.6.8 and 6.1.1.4'
H H 0.0000 0.0000 'International Tables Vol C Tables 4.2.6.8 and 6.1.1.4'
Co Co 0.3494 0.9721 'International Tables Vol C Tables 4.2.6.8 and 6.1.1.4'
N N 0.0061 0.0033 'International Tables Vol C Tables 4.2.6.8 and 6.1.1.4'
O O 0.0106 0.0060 'International Tables Vol C Tables 4.2.6.8 and 6.1.1.4'

loop_
_geom_angle_atom_site_label_1
_geom_angle_atom_site_label_2
_geom_angle_atom_site_label_3
_geom_angle
_geom_angle_site_symmetry_1
_geom_angle_site_symmetry_3
N2 Co1 N1 101.66(16) . .
N5 Co1 N1 103.04(16) . .
N5 Co1 N2 95.28(18) . .
N4 Co1 N1 97.48(17) . .
N4 Co1 N2 160.81(16) . .
N4 Co1 N5 81.71(19) . .
N4 Co1 N3 94.26(19) . .
N3 Co1 N1 100.38(17) . .
N3 Co1 N2 80.95(18) . .
N3 Co1 N5 156.56(16) . .
N3 O1 H1 102(2) . .
C12 N1 Co1 120.3(3) . .
C16 N1 Co1 123.7(4) . .
C16 N1 C12 115.9(4) . .
N4 O2 H1 100.6(18) . .
C3 N2 Co1 114.8(3) . .
C3 N2 C5 120.3(4) . .
C5 N2 Co1 124.8(3) . .
C9 N5 Co1 115.0(4) . .
C9 N5 C7 122.0(4) . .
C7 N5 Co1 122.9(3) . .
O2 N4 Co1 123.9(3) . .
C10 N4 Co1 118.0(4) . .
C10 N4 O2 117.9(4) . .
O1 N3 Co1 124.5(3) . .
C2 N3 Co1 118.0(3) . .
C2 N3 O1 117.5(4) . .
N2 C3 C2 114.6(5) . .
N2 C3 C4 123.4(5) . .
C2 C3 C4 121.5(5) . .
N1 C12 H12 118.0 . .
N1 C12 C13 124.1(5) . .
C13 C12 H12 118.0 . .
C13 C14 C15 115.2(5) . .
C13 C14 C17 123.8(5) . .
C15 C14 C17 120.9(5) . .
N3 C2 C3 111.5(5) . .
N3 C2 C1 121.8(5) . .
C3 C2 C1 126.6(5) . .
N1 C16 H16 118.0 . .
N1 C16 C15 124.1(5) . .
C15 C16 H16 118.0 . .
N5 C9 C8 124.1(5) . .
N5 C9 C10 114.0(5) . .
C10 C9 C8 121.8(5) . .
C12 C13 C14 120.3(5) . .
C12 C13 H13 119.9 . .
C14 C13 H13 119.9 . .
N5 C7 H7A 109.5 . .
N5 C7 H7B 109.5 . .
N5 C7 C6 110.9(4) . .
H7A C7 H7B 108.1 . .
C6 C7 H7A 109.5 . .
C6 C7 H7B 109.5 . .
C7 C6 H6A 109.2 . .
C7 C6 H6B 109.2 . .
C7 C6 C5 111.9(4) . .
H6A C6 H6B 107.9 . .
C5 C6 H6A 109.2 . .
C5 C6 H6B 109.2 . .
C14 C15 H15 119.8 . .
C16 C15 C14 120.4(5) . .
C16 C15 H15 119.8 . .
C9 C8 H8A 109.2 . .
C9 C8 H8B 109.2 . .
C9 C8 C4 112.1(4) . 5_666
H8A C8 H8B 107.9 . .
C4 C8 H8A 109.2 5_666 .
C4 C8 H8B 109.2 5_666 .
N4 C10 C9 111.1(5) . .
N4 C10 C11 122.2(5) . .
C9 C10 C11 126.6(5) . .
C14 C17 C19 108.6(4) . .
C14 C17 C20 109.2(4) . .
C18 C17 C14 110.7(4) . .
C18 C17 C19 109.9(4) . .
C18 C17 C20 109.6(4) . .
C20 C17 C19 108.7(4) . .
C3 C4 C8 111.4(4) . 5_666
C3 C4 H4A 109.3 . .
C3 C4 H4B 109.3 . .
C8 C4 H4A 109.3 5_666 .
C8 C4 H4B 109.3 5_666 .
H4A C4 H4B 108.0 . .
C17 C19 H19A 109.5 . .
C17 C19 H19B 109.5 . .
C17 C19 H19C 109.5 . .
H19A C19 H19B 109.5 . .
H19A C19 H19C 109.5 . .
H19B C19 H19C 109.5 . .
C2 C1 H1A 109.5 . .
C2 C1 H1B 109.5 . .
C2 C1 H1C 109.5 . .
H1A C1 H1B 109.5 . .
H1A C1 H1C 109.5 . .
H1B C1 H1C 109.5 . .
C17 C18 H18A 109.5 . .
C17 C18 H18B 109.5 . .
C17 C18 H18C 109.5 . .
H18A C18 H18B 109.5 . .
H18A C18 H18C 109.5 . .
H18B C18 H18C 109.5 . .
N2 C5 C6 110.7(4) . .
N2 C5 H5A 109.5 . .
N2 C5 H5B 109.5 . .
C6 C5 H5A 109.5 . .
C6 C5 H5B 109.5 . .
H5A C5 H5B 108.1 . .
C17 C20 H20A 109.5 . .
C17 C20 H20B 109.5 . .
C17 C20 H20C 109.5 . .
H20A C20 H20B 109.5 . .
H20A C20 H20C 109.5 . .
H20B C20 H20C 109.5 . .
C10 C11 H11A 109.5 . .
C10 C11 H11B 109.5 . .
C10 C11 H11C 109.5 . .
H11A C11 H11B 109.5 . .
H11A C11 H11C 109.5 . .
H11B C11 H11C 109.5 . .

loop_
_geom_bond_atom_site_label_1
_geom_bond_atom_site_label_2
_geom_bond_distance
_geom_bond_site_symmetry_2
Co1 N1 1.997(4) .
Co1 N2 1.902(4) .
Co1 N5 1.890(4) .
Co1 N4 1.850(4) .
Co1 N3 1.866(4) .
O1 N3 1.356(4) .
O1 H1 1.09(5) .
N1 C12 1.339(6) .
N1 C16 1.330(5) .
O2 N4 1.357(5) .
O2 H1 1.38(5) .
N2 C3 1.324(6) .
N2 C5 1.466(5) .
N5 C9 1.324(6) .
N5 C7 1.462(6) .
N4 C10 1.326(6) .
N3 C2 1.322(6) .
C3 C2 1.410(7) .
C3 C4 1.511(6) .
C12 H12 0.9500 .
C12 C13 1.379(6) .
C14 C13 1.394(6) .
C14 C15 1.401(6) .
C14 C17 1.531(6) .
C2 C1 1.501(7) .
C16 H16 0.9500 .
C16 C15 1.376(6) .
C9 C8 1.522(7) .
C9 C10 1.429(7) .
C13 H13 0.9500 .
C7 H7A 0.9900 .
C7 H7B 0.9900 .
C7 C6 1.506(6) .
C6 H6A 0.9900 .
C6 H6B 0.9900 .
C6 C5 1.523(6) .
C15 H15 0.9500 .
C8 H8A 0.9900 .
C8 H8B 0.9900 .
C8 C4 1.591(6) 5_666
C10 C11 1.480(7) .
C17 C19 1.539(6) .
C17 C18 1.521(6) .
C17 C20 1.534(7) .
C4 C8 1.592(6) 5_666
C4 H4A 0.9900 .
C4 H4B 0.9900 .
C19 H19A 0.9800 .
C19 H19B 0.9800 .
C19 H19C 0.9800 .
C1 H1A 0.9800 .
C1 H1B 0.9800 .
C1 H1C 0.9800 .
C18 H18A 0.9800 .
C18 H18B 0.9800 .
C18 H18C 0.9800 .
C5 H5A 0.9900 .
C5 H5B 0.9900 .
C20 H20A 0.9800 .
C20 H20B 0.9800 .
C20 H20C 0.9800 .
C11 H11A 0.9800 .
C11 H11B 0.9800 .
C11 H11C 0.9800 .
